data_7208967
loop_
_publ_author_name
'Yan, Zhiqing'
'Bolokowicz, Andrew J.'
'Collett, Teage K.'
'Reeb, Sarah A.'
'Wiseman, Joshua D.'
'Wheeler, Kraig A.'

_publ_section_title
;
 Solid-state photodimerization reactions of racemic and homochiral
 phenylalanine sulfonamidecinnamic acids
;
_journal_issue 1
_journal_name_full CrystEngComm
_journal_page_first 27
_journal_paper_doi 10.1039/c2ce26307f
_journal_volume 15
_journal_year 2013
_chemical_formula_moiety 'C18 H17 N O7 S, C3 H6 O'
_chemical_formula_sum 'C21 H23 N O8 S'
_chemical_formula_weight 449.46
_chemical_name_systematic
;
?
;
_space_group_IT_number 2
_symmetry_cell_setting triclinic
_symmetry_space_group_name_Hall '-P 1'
_symmetry_space_group_name_H-M 'P -1'
_atom_sites_solution_hydrogens geom
_atom_sites_solution_primary direct
_atom_sites_solution_secondary difmap
_audit_creation_method SHELXL-97
_cell_angle_alpha 61.273(2)
_cell_angle_beta 76.368(3)
_cell_angle_gamma 67.977(2)
_cell_formula_units_Z 2
_cell_length_a 9.6186(3)
_cell_length_b 11.3663(4)
_cell_length_c 11.7792(6)
_cell_measurement_reflns_used 8032
_cell_measurement_temperature 100(2)
_cell_measurement_theta_max 70.511
_cell_measurement_theta_min 4.100
_cell_volume 1044.45(8)
_computing_cell_refinement APEX2
_computing_data_collection 'APEX2 (Bruker, 2010)'
_computing_data_reduction
;
SAINT (Bruker, 2008) and XPREP (Bruker, 2008)
;
_computing_molecular_graphics 'XSEED (Barbour, 2001)'
_computing_publication_material 'XSEED (Barbour, 2001)'
_computing_structure_refinement 'SHELXL-97 (Sheldrick, 2008)'
_computing_structure_solution 'SHELXS-97 (Sheldrick, 2008)'
_diffrn_ambient_temperature 100(2)
_diffrn_detector_area_resol_mean 8.33
_diffrn_measured_fraction_theta_full 0.965
_diffrn_measured_fraction_theta_max 0.965
_diffrn_measurement_device_type 'Bruker APEXII CCD'
_diffrn_measurement_method 'phi and omega scans'
_diffrn_radiation_monochromator graphite
_diffrn_radiation_source 'fine-focus sealed tube'
_diffrn_radiation_type CuK\a
_diffrn_radiation_wavelength 1.54178
_diffrn_reflns_av_R_equivalents 0.0864
_diffrn_reflns_av_sigmaI/netI 0.0572
_diffrn_reflns_limit_h_max 11
_diffrn_reflns_limit_h_min -11
_diffrn_reflns_limit_k_max 13
_diffrn_reflns_limit_k_min -13
_diffrn_reflns_limit_l_max 14
_diffrn_reflns_limit_l_min -14
_diffrn_reflns_number 19333
_diffrn_reflns_theta_full 67.54
_diffrn_reflns_theta_max 67.54
_diffrn_reflns_theta_min 4.29
_exptl_absorpt_coefficient_mu 1.815
_exptl_absorpt_correction_T_max 0.8049
_exptl_absorpt_correction_T_min 0.4750
_exptl_absorpt_correction_type multi-scan
_exptl_absorpt_process_details 'SADABS (Bruker, 2010)'
_exptl_crystal_colour colorless
_exptl_crystal_density_diffrn 1.429
_exptl_crystal_density_method 'not measured'
_exptl_crystal_description 'transparent plate'
_exptl_crystal_F_000 472
_exptl_crystal_size_max 0.48
_exptl_crystal_size_mid 0.36
_exptl_crystal_size_min 0.13
_refine_diff_density_max 0.542
_refine_diff_density_min -0.317
_refine_diff_density_rms 0.084
_refine_ls_extinction_method none
_refine_ls_goodness_of_fit_ref 1.155
_refine_ls_hydrogen_treatment mixed
_refine_ls_matrix_type full
_refine_ls_number_parameters 335
_refine_ls_number_reflns 3626
_refine_ls_number_restraints 55
_refine_ls_restrained_S_all 1.148
_refine_ls_R_factor_all 0.0925
_refine_ls_R_factor_gt 0.0645
_refine_ls_shift/su_max 0.012
_refine_ls_shift/su_mean 0.004
_refine_ls_structure_factor_coef Fsqd
_refine_ls_weighting_details 'calc w=1/[\s^2^(Fo^2^)+(0.0408P)^2^+1.7431P] where P=(Fo^2^+2Fc^2^)/3'
_refine_ls_weighting_scheme calc
_refine_ls_wR_factor_gt 0.1488
_refine_ls_wR_factor_ref 0.1622
_reflns_number_gt 2647
_reflns_number_total 3626
_reflns_threshold_expression >2sigma(I)
_cod_data_source_file c2ce26307f.txt
_cod_data_source_block kaw121
_cod_depositor_comments
;
The following automatic conversions were performed:

'_symmetry_cell_setting' value 'Triclinic' changed to 'triclinic'
according to /home/saulius/struct/CIF-dictionaries/cif_core.dic
dictionary named 'cif_core.dic' version 2.4.2 from 2011-04-26.

Automatic conversion script
Id: cif_fix_values 1891 2012-01-12 08:04:46Z andrius 
;
_cod_original_cell_volume 1044.45(7)
_cod_database_code 7208967

loop_
_symmetry_equiv_pos_as_xyz
'x, y, z'
'-x, -y, -z'

loop_
_atom_site_label
_atom_site_type_symbol
_atom_site_fract_x
_atom_site_fract_y
_atom_site_fract_z
_atom_site_U_iso_or_equiv
_atom_site_adp_type
_atom_site_occupancy
_atom_site_symmetry_multiplicity
_atom_site_calc_flag
_atom_site_refinement_flags
_atom_site_disorder_assembly
_atom_site_disorder_group
S1 S -0.09191(8) 0.75515(8) 0.38932(7) 0.03382(19) Uani 1 1 d U . .
O1 O 0.4424(2) 1.3041(2) -0.2744(2) 0.0439(6) Uani 1 1 d D . .
H22 H 0.509(3) 1.328(3) -0.333(2) 0.053 Uiso 1 1 d D . .
O2 O 0.5293(3) 1.0922(2) -0.2738(2) 0.0446(6) Uani 1 1 d . . .
O3 O 0.2394(3) 0.8703(3) 0.4383(2) 0.0503(7) Uani 1 1 d D A .
H23 H 0.317(2) 0.885(4) 0.389(3) 0.060 Uiso 1 1 d D . .
O4 O 0.3206(3) 0.6550(2) 0.4474(2) 0.0492(6) Uani 1 1 d . A .
O5 O -0.2056(3) 0.8634(3) 0.4114(3) 0.0381(8) Uani 0.858(3) 1 d PU A 1
O6 O -0.1293(3) 0.6504(3) 0.3741(2) 0.0355(7) Uani 0.858(3) 1 d PU A 1
O7 O -0.4118(3) 0.5927(3) 1.0365(2) 0.0488(7) Uani 1 1 d D A .
H10 H -0.404(4) 0.5079(19) 1.086(3) 0.059 Uiso 1 1 d D . .
O8 O -0.3934(3) 0.3179(3) 1.1975(2) 0.0518(7) Uani 1 1 d . . .
N1 N 0.0118(3) 0.6625(3) 0.5128(3) 0.0306(7) Uani 0.858(3) 1 d PDU A 1
H24 H 0.056(4) 0.5785(18) 0.527(3) 0.037 Uiso 0.858(3) 1 d PD A 1
C1 C 0.4432(3) 1.1741(3) -0.2304(3) 0.0345(8) Uani 1 1 d . . .
C2 C 0.3307(3) 1.1348(3) -0.1231(3) 0.0354(8) Uani 1 1 d . . .
H2 H 0.2684 1.2009 -0.0931 0.042 Uiso 1 1 calc R . .
C3 C 0.3157(3) 1.0070(3) -0.0678(3) 0.0352(8) Uani 1 1 d . . .
H3 H 0.3784 0.9457 -0.1029 0.042 Uiso 1 1 calc R . .
C4 C 0.2123(3) 0.9507(3) 0.0419(3) 0.0315(7) Uani 1 1 d . . .
C5 C 0.2270(3) 0.8073(3) 0.0958(3) 0.0376(8) Uani 1 1 d . A .
H5 H 0.3017 0.7504 0.0614 0.045 Uiso 1 1 calc R . .
C6 C 0.1322(3) 0.7485(3) 0.1993(3) 0.0360(8) Uani 1 1 d . . .
H6 H 0.1427 0.6530 0.2343 0.043 Uiso 1 1 calc R A .
C7 C 0.0217(3) 0.8340(3) 0.2497(3) 0.0308(7) Uani 1 1 d . A .
C8 C 0.0026(3) 0.9767(3) 0.1983(3) 0.0341(7) Uani 1 1 d . . .
H8 H -0.0724 1.0330 0.2331 0.041 Uiso 1 1 calc R A .
C9 C 0.0978(3) 1.0339(3) 0.0936(3) 0.0345(8) Uani 1 1 d . A .
H9 H 0.0847 1.1300 0.0572 0.041 Uiso 1 1 calc R . .
C10 C 0.2268(4) 0.7487(4) 0.4720(3) 0.0400(8) Uani 1 1 d U . .
C11 C 0.0792(4) 0.7321(4) 0.5515(3) 0.0300(9) Uani 0.858(3) 1 d PU A 1
H11 H 0.0091 0.8256 0.5378 0.036 Uiso 0.858(3) 1 calc PR A 1
C12 C 0.1111(3) 0.6459(4) 0.6961(3) 0.0380(8) Uani 1 1 d . . .
H12A H 0.1803 0.5531 0.7098 0.046 Uiso 1 1 calc R A 1
H12B H 0.1594 0.6919 0.7190 0.046 Uiso 1 1 calc R A 1
C13 C -0.0294(3) 0.6295(3) 0.7844(3) 0.0332(7) Uani 1 1 d . A .
C14 C -0.0482(3) 0.4984(3) 0.8635(3) 0.0356(8) Uani 1 1 d . . .
H14 H 0.0251 0.4189 0.8592 0.043 Uiso 1 1 calc R A .
C15 C -0.1739(4) 0.4826(3) 0.9489(3) 0.0370(8) Uani 1 1 d . A .
H15 H -0.1837 0.3933 1.0025 0.044 Uiso 1 1 calc R . .
C16 C -0.2848(3) 0.6010(3) 0.9540(3) 0.0351(8) Uani 1 1 d . . .
C17 C -0.2690(4) 0.7331(3) 0.8738(3) 0.0404(8) Uani 1 1 d . A .
H17 H -0.3435 0.8129 0.8762 0.048 Uiso 1 1 calc R . .
C18 C -0.1420(4) 0.7461(3) 0.7899(3) 0.0366(8) Uani 1 1 d . . .
H18 H -0.1323 0.8354 0.7361 0.044 Uiso 1 1 calc R A .
C19 C -0.4903(4) 0.1464(4) 1.3725(4) 0.0503(10) Uani 1 1 d . . .
H19A H -0.4213 0.0856 1.3352 0.075 Uiso 1 1 calc R . .
H19B H -0.5902 0.1433 1.3782 0.075 Uiso 1 1 calc R . .
H19C H -0.4623 0.1155 1.4578 0.075 Uiso 1 1 calc R . .
C20 C -0.4858(3) 0.2928(4) 1.2897(3) 0.0391(8) Uani 1 1 d . . .
C21 C -0.5966(4) 0.4032(4) 1.3254(4) 0.0506(10) Uani 1 1 d . . .
H21A H -0.5840 0.4933 1.2650 0.076 Uiso 1 1 calc R . .
H21B H -0.5815 0.3835 1.4113 0.076 Uiso 1 1 calc R . .
H21C H -0.6964 0.4046 1.3232 0.076 Uiso 1 1 calc R . .
O5A O -0.2405(19) 0.878(2) 0.3732(17) 0.038(5) Uani 0.142(3) 1 d PU A 2
O6A O -0.0815(17) 0.6410(15) 0.4076(15) 0.0259(17) Uani 0.142(3) 1 d PU A 2
N1A N -0.0330(19) 0.7710(15) 0.5055(17) 0.033(3) Uani 0.142(3) 1 d PDU A 2
C11A C 0.100(3) 0.675(2) 0.557(2) 0.028(4) Uani 0.142(3) 1 d PU A 2
H11A H 0.1189 0.5867 0.5516 0.034 Uiso 0.142(3) 1 calc PR A 2
H25 H -0.048(12) 0.850(4) 0.503(9) 0.00(4) Uiso 0.142(3) 1 d PD A 2

loop_
_atom_site_aniso_label
_atom_site_aniso_U_11
_atom_site_aniso_U_22
_atom_site_aniso_U_33
_atom_site_aniso_U_23
_atom_site_aniso_U_13
_atom_site_aniso_U_12
S1 0.0245(3) 0.0440(4) 0.0269(3) -0.0115(3) 0.0015(3) -0.0114(3)
O1 0.0392(11) 0.0455(11) 0.0431(12) -0.0182(10) 0.0105(10) -0.0184(10)
O2 0.0423(12) 0.0418(11) 0.0452(12) -0.0194(10) 0.0137(10) -0.0178(10)
O3 0.0434(12) 0.0543(13) 0.0462(13) -0.0189(11) 0.0139(11) -0.0222(11)
O4 0.0452(12) 0.0545(12) 0.0477(13) -0.0207(11) 0.0097(11) -0.0250(11)
O5 0.0285(13) 0.0420(13) 0.0318(14) -0.0124(11) 0.0020(11) -0.0056(11)
O6 0.0319(12) 0.0411(12) 0.0318(13) -0.0113(10) -0.0014(10) -0.0161(10)
O7 0.0380(12) 0.0566(13) 0.0384(12) -0.0187(11) 0.0126(10) -0.0126(11)
O8 0.0371(12) 0.0621(14) 0.0452(13) -0.0168(11) 0.0087(11) -0.0198(11)
N1 0.0279(13) 0.0307(13) 0.0280(14) -0.0092(11) -0.0019(11) -0.0084(11)
C1 0.0281(14) 0.0427(16) 0.0286(15) -0.0120(13) -0.0029(12) -0.0109(13)
C2 0.0290(14) 0.0403(15) 0.0304(15) -0.0135(13) 0.0001(12) -0.0078(13)
C3 0.0277(14) 0.0449(16) 0.0301(15) -0.0184(13) 0.0017(12) -0.0075(13)
C4 0.0253(13) 0.0388(14) 0.0267(14) -0.0118(12) -0.0028(11) -0.0087(12)
C5 0.0307(15) 0.0376(15) 0.0337(16) -0.0147(13) 0.0036(13) -0.0040(13)
C6 0.0312(15) 0.0329(14) 0.0324(16) -0.0101(13) 0.0010(13) -0.0055(13)
C7 0.0262(13) 0.0414(14) 0.0229(13) -0.0135(12) -0.0005(11) -0.0098(12)
C8 0.0313(14) 0.0389(14) 0.0354(15) -0.0208(12) 0.0056(12) -0.0127(12)
C9 0.0355(15) 0.0307(13) 0.0344(15) -0.0121(12) -0.0017(13) -0.0102(13)
C10 0.0344(15) 0.0568(18) 0.0310(15) -0.0195(14) 0.0000(13) -0.0170(15)
C11 0.0297(16) 0.0335(17) 0.0248(16) -0.0117(14) 0.0015(13) -0.0111(15)
C12 0.0319(15) 0.0488(16) 0.0296(15) -0.0134(13) -0.0018(13) -0.0135(14)
C13 0.0314(14) 0.0425(15) 0.0238(14) -0.0134(12) -0.0010(12) -0.0114(13)
C14 0.0323(15) 0.0359(15) 0.0313(15) -0.0131(12) -0.0018(13) -0.0053(13)
C15 0.0423(16) 0.0411(15) 0.0255(15) -0.0104(12) -0.0007(13) -0.0170(14)
C16 0.0304(14) 0.0462(15) 0.0268(14) -0.0163(12) 0.0009(12) -0.0110(13)
C17 0.0383(16) 0.0436(16) 0.0338(16) -0.0187(13) 0.0003(14) -0.0062(14)
C18 0.0437(17) 0.0354(14) 0.0297(15) -0.0126(12) -0.0008(13) -0.0144(14)
C19 0.0409(18) 0.0470(18) 0.050(2) -0.0167(16) 0.0013(16) -0.0084(16)
C20 0.0302(15) 0.0494(17) 0.0330(16) -0.0141(14) -0.0056(13) -0.0106(14)
C21 0.050(2) 0.0449(18) 0.046(2) -0.0164(16) 0.0003(17) -0.0100(16)
O5A 0.025(6) 0.047(6) 0.026(8) -0.011(6) 0.003(5) -0.003(5)
O6A 0.026(2) 0.025(2) 0.026(2) -0.0100(14) -0.0021(16) -0.0087(15)
N1A 0.035(5) 0.029(5) 0.039(6) -0.009(4) -0.004(5) -0.020(5)
C11A 0.031(6) 0.025(7) 0.034(7) -0.016(5) -0.004(5) -0.010(5)

loop_
_atom_type_symbol
_atom_type_description
_atom_type_scat_dispersion_real
_atom_type_scat_dispersion_imag
_atom_type_scat_source
C C 0.0181 0.0091 'International Tables Vol C Tables 4.2.6.8 and 6.1.1.4'
H H 0.0000 0.0000 'International Tables Vol C Tables 4.2.6.8 and 6.1.1.4'
N N 0.0311 0.0180 'International Tables Vol C Tables 4.2.6.8 and 6.1.1.4'
O O 0.0492 0.0322 'International Tables Vol C Tables 4.2.6.8 and 6.1.1.4'
S S 0.3331 0.5567 'International Tables Vol C Tables 4.2.6.8 and 6.1.1.4'

loop_
_geom_angle_atom_site_label_1
_geom_angle_atom_site_label_2
_geom_angle_atom_site_label_3
_geom_angle
O5 S1 O6 120.30(17)
O5 S1 N1 108.03(17)
O6 S1 N1 104.04(15)
O6A S1 N1A 117.5(9)
O5A S1 N1A 94.5(10)
O6A S1 C7 111.6(8)
O5 S1 C7 107.65(16)
O6 S1 C7 108.29(15)
O5A S1 C7 102.3(7)
N1 S1 C7 107.99(14)
N1A S1 C7 101.9(6)
C1 O1 H22 115(3)
C10 O3 H23 114(3)
C16 O7 H10 109(3)
C11 N1 S1 119.6(2)
C11 N1 H24 119(3)
S1 N1 H24 115(3)
O2 C1 O1 123.7(3)
O2 C1 C2 122.7(3)
O1 C1 C2 113.6(3)
C3 C2 C1 121.3(3)
C3 C2 H2 119.3
C1 C2 H2 119.3
C2 C3 C4 127.9(3)
C2 C3 H3 116.1
C4 C3 H3 116.1
C9 C4 C5 118.2(3)
C9 C4 C3 123.0(3)
C5 C4 C3 118.7(3)
C6 C5 C4 121.2(3)
C6 C5 H5 119.4
C4 C5 H5 119.4
C7 C6 C5 118.9(3)
C7 C6 H6 120.6
C5 C6 H6 120.6
C6 C7 C8 121.7(3)
C6 C7 S1 118.5(2)
C8 C7 S1 119.8(2)
C7 C8 C9 118.5(3)
C7 C8 H8 120.7
C9 C8 H8 120.7
C8 C9 C4 121.5(3)
C8 C9 H9 119.3
C4 C9 H9 119.3
O4 C10 O3 125.4(3)
O4 C10 C11 122.7(3)
O3 C10 C11 111.9(3)
O4 C10 C11A 101.6(9)
N1 C11 C10 111.2(3)
N1 C11 C12 110.3(3)
C10 C11 C12 108.5(3)
N1 C11 H11 108.9
C10 C11 H11 108.9
C12 C11 H11 108.9
C10 C11 H25 115(4)
C12 C11 H25 124(4)
C13 C12 C11A 114.9(10)
C13 C12 C11 112.9(3)
C13 C12 H12A 109.0
C11A C12 H12A 88.6
C11 C12 H12A 109.0
C13 C12 H12B 109.0
C11A C12 H12B 124.4
C11 C12 H12B 109.0
H12A C12 H12B 107.8
C18 C13 C14 118.0(3)
C18 C13 C12 120.5(3)
C14 C13 C12 121.5(3)
C13 C14 C15 121.5(3)
C13 C14 H14 119.2
C15 C14 H14 119.2
C14 C15 C16 119.5(3)
C14 C15 H15 120.3
C16 C15 H15 120.3
O7 C16 C17 117.9(3)
O7 C16 C15 122.4(3)
C17 C16 C15 119.7(3)
C16 C17 C18 119.8(3)
C16 C17 H17 120.1
C18 C17 H17 120.1
C13 C18 C17 121.5(3)
C13 C18 H18 119.3
C17 C18 H18 119.3
C20 C19 H19A 109.5
C20 C19 H19B 109.5
H19A C19 H19B 109.5
C20 C19 H19C 109.5
H19A C19 H19C 109.5
H19B C19 H19C 109.5
O8 C20 C21 122.8(3)
O8 C20 C19 120.4(3)
C21 C20 C19 116.7(3)
C20 C21 H21A 109.5
C20 C21 H21B 109.5
H21A C21 H21B 109.5
C20 C21 H21C 109.5
H21A C21 H21C 109.5
H21B C21 H21C 109.5
C11A N1A S1 116.5(16)
C11A N1A H25 113(7)
S1 N1A H25 122(6)
N1A C11A C12 113.7(18)
N1A C11A C10 105.2(15)
C12 C11A C10 105.1(16)
C12 C11A H24 122(2)
C10 C11A H24 123(2)
N1A C11A H11A 110.8
C12 C11A H11A 110.8
C10 C11A H11A 110.8

loop_
_geom_bond_atom_site_label_1
_geom_bond_atom_site_label_2
_geom_bond_distance
S1 O6A 1.177(16)
S1 O5 1.393(3)
S1 O6 1.461(3)
S1 O5A 1.549(17)
S1 N1 1.626(3)
S1 N1A 1.704(19)
S1 C7 1.781(3)
O1 C1 1.307(4)
O1 H22 0.834(17)
O2 C1 1.222(4)
O3 C10 1.288(4)
O3 H23 0.847(17)
O4 C10 1.219(4)
O7 C16 1.373(4)
O7 H10 0.839(16)
O8 C20 1.219(4)
N1 C11 1.457(5)
N1 H24 0.836(16)
C1 C2 1.464(4)
C2 C3 1.327(5)
C2 H2 0.9300
C3 C4 1.464(4)
C3 H3 0.9300
C4 C9 1.392(4)
C4 C5 1.398(4)
C5 C6 1.383(4)
C5 H5 0.9300
C6 C7 1.382(4)
C6 H6 0.9300
C7 C8 1.384(4)
C8 C9 1.387(4)
C8 H8 0.9300
C9 H9 0.9300
C10 C11 1.527(5)
C10 C11A 1.61(2)
C11 C12 1.540(5)
C11 H11 0.9800
C12 C13 1.510(4)
C12 C11A 1.53(3)
C12 H12A 0.9700
C12 H12B 0.9700
C13 C18 1.381(4)
C13 C14 1.382(4)
C14 C15 1.386(4)
C14 H14 0.9300
C15 C16 1.387(4)
C15 H15 0.9300
C16 C17 1.382(5)
C17 C18 1.385(4)
C17 H17 0.9300
C18 H18 0.9300
C19 C20 1.482(5)
C19 H19A 0.9600
C19 H19B 0.9600
C19 H19C 0.9600
C20 C21 1.478(5)
C21 H21A 0.9600
C21 H21B 0.9600
C21 H21C 0.9600
N1A C11A 1.37(3)
N1A H25 0.84(2)
C11A H11A 0.9800

loop_
_geom_hbond_atom_site_label_D
_geom_hbond_atom_site_label_H
_geom_hbond_atom_site_label_A
_geom_hbond_distance_DH
_geom_hbond_distance_HA
_geom_hbond_distance_DA
_geom_hbond_angle_DHA
_geom_hbond_site_symmetry_A
O7 H10 O8 0.839(16) 1.888(17) 2.726(3) 178(4) .
O3 H23 O2 0.847(17) 1.760(18) 2.602(3) 172(4) 2_675
O1 H22 O4 0.834(17) 1.871(18) 2.695(3) 169(3) 2_675
N1 H24 O6 0.836(16) 2.173(17) 2.973(4) 161(3) 2_566

loop_
_geom_torsion_atom_site_label_1
_geom_torsion_atom_site_label_2
_geom_torsion_atom_site_label_3
_geom_torsion_atom_site_label_4
_geom_torsion
O6A S1 N1 C11 170.6(8)
O5 S1 N1 C11 -55.2(3)
O6 S1 N1 C11 175.9(3)
O5A S1 N1 C11 -61.6(10)
N1A S1 N1 C11 -25.7(9)
C7 S1 N1 C11 60.9(3)
O2 C1 C2 C3 -0.6(5)
O1 C1 C2 C3 179.5(3)
C1 C2 C3 C4 178.1(3)
C2 C3 C4 C9 9.1(5)
C2 C3 C4 C5 -172.3(3)
C9 C4 C5 C6 -1.2(5)
C3 C4 C5 C6 -179.9(3)
C4 C5 C6 C7 -0.1(5)
C5 C6 C7 C8 0.8(5)
C5 C6 C7 S1 -176.1(3)
O6A S1 C7 C6 -15.5(9)
O5 S1 C7 C6 -172.6(3)
O6 S1 C7 C6 -41.1(3)
O5A S1 C7 C6 -152.0(9)
N1 S1 C7 C6 71.0(3)
N1A S1 C7 C6 110.7(6)
O6A S1 C7 C8 167.5(9)
O5 S1 C7 C8 10.4(3)
O6 S1 C7 C8 141.9(3)
O5A S1 C7 C8 31.1(9)
N1 S1 C7 C8 -106.0(3)
N1A S1 C7 C8 -66.3(6)
C6 C7 C8 C9 -0.1(5)
S1 C7 C8 C9 176.7(3)
C7 C8 C9 C4 -1.2(5)
C5 C4 C9 C8 1.9(5)
C3 C4 C9 C8 -179.5(3)
S1 N1 C11 C10 -84.2(3)
S1 N1 C11 C12 155.4(2)
O4 C10 C11 N1 -43.0(4)
O3 C10 C11 N1 138.4(3)
C11A C10 C11 N1 -45(3)
O4 C10 C11 C12 78.5(4)
O3 C10 C11 C12 -100.1(3)
C11A C10 C11 C12 76(3)
N1 C11 C12 C13 -60.9(4)
C10 C11 C12 C13 177.0(3)
N1 C11 C12 C11A 39(3)
C10 C11 C12 C11A -83(3)
C11A C12 C13 C18 -86.8(10)
C11 C12 C13 C18 -63.0(4)
C11A C12 C13 C14 94.4(10)
C11 C12 C13 C14 118.2(4)
C18 C13 C14 C15 -1.8(5)
C12 C13 C14 C15 177.0(3)
C13 C14 C15 C16 1.1(5)
C14 C15 C16 O7 -179.9(3)
C14 C15 C16 C17 0.1(5)
O7 C16 C17 C18 179.4(3)
C15 C16 C17 C18 -0.6(5)
C14 C13 C18 C17 1.4(5)
C12 C13 C18 C17 -177.5(3)
C16 C17 C18 C13 -0.2(5)
O6A S1 N1A C11A 43.2(19)
O5 S1 N1A C11A 175.9(16)
O6 S1 N1A C11A 58.0(19)
O5A S1 N1A C11A 177.4(16)
N1 S1 N1A C11A 25.0(12)
C7 S1 N1A C11A -79.0(15)
S1 N1A C11A C12 -152.2(13)
S1 N1A C11A C10 93.2(17)
C13 C12 C11A N1A 43(2)
C11 C12 C11A N1A -46.7(19)
C13 C12 C11A C10 157.5(8)
C11 C12 C11A C10 68(2)
O4 C10 C11A N1A -131.9(15)
O3 C10 C11A N1A 51(2)
C11 C10 C11A N1A 46.2(19)
O4 C10 C11A C12 107.8(11)
O3 C10 C11A C12 -69.5(15)
C11 C10 C11A C12 -74(3)
